data_2209293
loop_
_publ_author_name
'Li-Rong Wen'
'Wen-Ying Qi'
'Zheng-Quan Zuo'
'Ming Li'

_publ_section_title 5-Chloro-4-[(2-chlorobenzoylhydrazono)methyl]-3-methyl-1-phenyl-1<i>H</i>-pyrazole
_journal_coeditor_code RZ2029
_journal_issue 6
_journal_name_full 'Acta Crystallographica Section E'
_journal_page_first o2516
_journal_page_last o2517
_journal_paper_doi 10.1107/S1600536806019131
_journal_volume 62
_journal_year 2006
_chemical_formula_iupac 'C18 H14 Cl2 N4 O'
_chemical_formula_moiety 'C18 H14 Cl2 N4 O'
_chemical_formula_sum 'C18 H14 Cl2 N4 O'
_chemical_formula_weight 373.23
_chemical_name_systematic 5-Chloro-4-(2-chlorobenzoylhydrazino)methylidene-3-methyl-1-phenyl-1H-pyrazole
_space_group_IT_number 15
_symmetry_cell_setting monoclinic
_symmetry_space_group_name_Hall '-C 2yc'
_symmetry_space_group_name_H-M 'C 1 2/c 1'
_atom_sites_solution_hydrogens geom
_atom_sites_solution_primary direct
_atom_sites_solution_secondary difmap
_cell_angle_alpha 90.00
_cell_angle_beta 119.199(9)
_cell_angle_gamma 90.00
_cell_formula_units_Z 8
_cell_length_a 28.01(2)
_cell_length_b 6.199(5)
_cell_length_c 23.535(18)
_cell_measurement_reflns_used 3108
_cell_measurement_temperature 293(2)
_cell_measurement_theta_max 24.33
_cell_measurement_theta_min 2.93
_cell_volume 3567(5)
_computing_cell_refinement 'SAINT (Bruker, 1999)'
_computing_data_collection 'SMART (Bruker,  1998)'
_computing_data_reduction SAINT
_computing_molecular_graphics 'SHELXTL (Bruker, 1999)'
_computing_publication_material SHELXTL
_computing_structure_refinement 'SHELXL97 (Sheldrick, 1997)'
_computing_structure_solution 'SHELXS97 (Sheldrick, 1997)'
_diffrn_ambient_temperature 293(2)
_diffrn_measured_fraction_theta_full 0.998
_diffrn_measured_fraction_theta_max 0.998
_diffrn_measurement_device_type 'Bruker APEX-II CCD area-detector'
_diffrn_measurement_method '\f and \w'
_diffrn_radiation_monochromator graphite
_diffrn_radiation_source 'fine-focus sealed tube'
_diffrn_radiation_type MoK\a
_diffrn_radiation_wavelength 0.71073
_diffrn_reflns_av_R_equivalents 0.0202
_diffrn_reflns_av_sigmaI/netI 0.0216
_diffrn_reflns_limit_h_max 33
_diffrn_reflns_limit_h_min -32
_diffrn_reflns_limit_k_max 7
_diffrn_reflns_limit_k_min -6
_diffrn_reflns_limit_l_max 28
_diffrn_reflns_limit_l_min -25
_diffrn_reflns_number 9192
_diffrn_reflns_theta_full 25.03
_diffrn_reflns_theta_max 25.03
_diffrn_reflns_theta_min 1.87
_diffrn_standards_decay_% 0
_diffrn_standards_number 0
_exptl_absorpt_coefficient_mu 0.377
_exptl_absorpt_correction_T_max 0.907
_exptl_absorpt_correction_T_min 0.884
_exptl_absorpt_correction_type multi-scan
_exptl_absorpt_process_details '(SADABS; Sheldrick, 1996)'
_exptl_crystal_colour colourless
_exptl_crystal_density_meas 1.390
_exptl_crystal_density_method none
_exptl_crystal_description block
_exptl_crystal_F_000 1536
_exptl_crystal_size_max 0.32
_exptl_crystal_size_mid 0.28
_exptl_crystal_size_min 0.26
_refine_diff_density_max 0.173
_refine_diff_density_min -0.265
_refine_ls_extinction_method none
_refine_ls_goodness_of_fit_ref 1.086
_refine_ls_hydrogen_treatment constr
_refine_ls_matrix_type full
_refine_ls_number_parameters 227
_refine_ls_number_reflns 3145
_refine_ls_number_restraints 0
_refine_ls_restrained_S_all 1.086
_refine_ls_R_factor_all 0.0452
_refine_ls_R_factor_gt 0.0348
_refine_ls_shift/su_max 0.001
_refine_ls_shift/su_mean 0.000
_refine_ls_structure_factor_coef Fsqd
_refine_ls_weighting_details 'calc w=1/[\s^2^(Fo^2^)+(0.0571P)^2^+0.8269P] where P=(Fo^2^+2Fc^2^)/3'
_refine_ls_weighting_scheme calc
_refine_ls_wR_factor_gt 0.0973
_refine_ls_wR_factor_ref 0.1024
_reflns_number_gt 2485
_reflns_number_total 3145
_reflns_threshold_expression I>2\s(I)
_cod_data_source_file rz2029.cif
_cod_data_source_block I
_cod_depositor_comments
;
The following automatic conversions were performed:
'_symmetry_cell_setting' value 'Monoclinic' changed to 'monoclinic'
according to '/home/saulius/struct/CIF-dictionaries/cif_core.dic'
dictionary named 'cif_core.dic' version 2.4.1 from 2010-06-29.

Automatic conversion script
Id: cif_fix_enum 1527 2010-12-29 10:47:43Z saulius 

The following automatic conversions were performed:

'_symmetry_cell_setting' value 'Monoclinic' changed to 'monoclinic'
according to /home/saulius/struct/CIF-dictionaries/cif_core.dic
dictionary named 'cif_core.dic' version 2.4.1 from 2010-06-29.

Automatic conversion script
Id: cif_fix_values 1715 2011-07-08 13:25:40Z adriana 
;
_cod_original_sg_symbol_H-M 'C 2/c'
_cod_database_code 2209293
_cod_database_fobs_code 2209293

loop_
_symmetry_equiv_pos_as_xyz
'x, y, z'
'-x, y, -z+1/2'
'x+1/2, y+1/2, z'
'-x+1/2, y+1/2, -z+1/2'
'-x, -y, -z'
'x, -y, z-1/2'
'-x+1/2, -y+1/2, -z'
'x+1/2, -y+1/2, z-1/2'

loop_
_atom_site_type_symbol
_atom_site_label
_atom_site_fract_x
_atom_site_fract_y
_atom_site_fract_z
_atom_site_U_iso_or_equiv
_atom_site_adp_type
_atom_site_calc_flag
_atom_site_refinement_flags
_atom_site_occupancy
Cl Cl1 0.13913(3) 1.11082(11) 0.64746(4) 0.0980(3) Uani d . 1
Cl Cl2 0.001588(17) 0.66442(8) 0.34635(3) 0.06046(18) Uani d . 1
O O1 0.05878(5) 1.6294(2) 0.56587(7) 0.0615(4) Uani d . 1
N N1 0.05848(6) 1.3433(3) 0.50707(8) 0.0540(4) Uani d . 1
H H1 0.0234 1.3335 0.4876 0.065 Uiso calc R 1
N N2 0.08847(5) 1.2082(2) 0.49021(7) 0.0507(4) Uani d . 1
N N3 0.10581(5) 0.6708(2) 0.36951(7) 0.0458(4) Uani d . 1
N N4 0.15388(6) 0.7819(3) 0.40307(8) 0.0539(4) Uani d . 1
C C1 0.17409(8) 1.3165(3) 0.63421(10) 0.0538(5) Uani d . 1
C C2 0.23062(9) 1.3133(4) 0.66723(11) 0.0733(6) Uani d . 1
H H2 0.2493 1.2024 0.6963 0.088 Uiso calc R 1
C C3 0.25865(9) 1.4742(4) 0.65686(13) 0.0851(8) Uani d . 1
H H3 0.2967 1.4707 0.6780 0.102 Uiso calc R 1
C C4 0.23131(8) 1.6400(4) 0.61571(14) 0.0853(8) Uani d . 1
H H4 0.2507 1.7500 0.6092 0.102 Uiso calc R 1
C C5 0.17508(8) 1.6448(3) 0.58388(11) 0.0641(6) Uani d . 1
H H5 0.1568 1.7605 0.5568 0.077 Uiso calc R 1
C C6 0.14540(6) 1.4807(3) 0.59146(8) 0.0426(4) Uani d . 1
C C7 0.08428(7) 1.4909(3) 0.55424(9) 0.0467(4) Uani d . 1
C C8 0.06231(7) 1.0602(3) 0.44959(9) 0.0473(4) Uani d . 1
H H8 0.0252 1.0413 0.4350 0.057 Uiso calc R 1
C C9 0.09028(7) 0.9207(3) 0.42586(8) 0.0438(4) Uani d . 1
C C10 0.14482(7) 0.9313(3) 0.43674(9) 0.0507(5) Uani d . 1
C C11 0.18958(8) 1.0849(4) 0.47850(12) 0.0726(6) Uani d . 1
H H11A 0.2225 1.0462 0.4778 0.109 Uiso calc R 1
H H11B 0.1959 1.0781 0.5224 0.109 Uiso calc R 1
H H11C 0.1791 1.2290 0.4621 0.109 Uiso calc R 1
C C12 0.06741(6) 0.7539(3) 0.38270(8) 0.0427(4) Uani d . 1
C C13 0.10118(7) 0.5118(3) 0.32348(8) 0.0427(4) Uani d . 1
C C14 0.12442(7) 0.5520(3) 0.28442(9) 0.0526(5) Uani d . 1
H H14 0.1434 0.6795 0.2889 0.063 Uiso calc R 1
C C15 0.11902(8) 0.4002(4) 0.23876(10) 0.0646(6) Uani d . 1
H H15 0.1344 0.4260 0.2122 0.077 Uiso calc R 1
C C16 0.09126(9) 0.2117(4) 0.23228(11) 0.0702(6) Uani d . 1
H H16 0.0874 0.1112 0.2010 0.084 Uiso calc R 1
C C17 0.06932(10) 0.1713(3) 0.27156(12) 0.0694(6) Uani d . 1
H H17 0.0510 0.0422 0.2675 0.083 Uiso calc R 1
C C18 0.07412(8) 0.3209(3) 0.31741(10) 0.0567(5) Uani d . 1
H H18 0.0591 0.2926 0.3442 0.068 Uiso calc R 1

loop_
_atom_site_aniso_label
_atom_site_aniso_U_11
_atom_site_aniso_U_22
_atom_site_aniso_U_33
_atom_site_aniso_U_12
_atom_site_aniso_U_13
_atom_site_aniso_U_23
Cl1 0.0986(5) 0.0762(4) 0.1374(7) -0.0006(3) 0.0717(5) 0.0358(4)
Cl2 0.0377(3) 0.0675(3) 0.0724(4) -0.0124(2) 0.0240(2) -0.0226(2)
O1 0.0391(7) 0.0716(9) 0.0729(9) -0.0030(6) 0.0267(7) -0.0276(7)
N1 0.0320(7) 0.0673(10) 0.0604(10) -0.0058(7) 0.0208(7) -0.0241(8)
N2 0.0385(8) 0.0620(10) 0.0537(9) -0.0033(7) 0.0240(7) -0.0163(8)
N3 0.0399(8) 0.0503(9) 0.0487(9) -0.0034(6) 0.0229(7) -0.0065(7)
N4 0.0369(8) 0.0657(10) 0.0607(10) -0.0087(7) 0.0252(7) -0.0131(8)
C1 0.0532(11) 0.0552(11) 0.0569(12) -0.0015(9) 0.0299(10) 0.0004(9)
C2 0.0548(12) 0.0811(15) 0.0663(14) 0.0151(11) 0.0156(11) 0.0152(12)
C3 0.0369(11) 0.0941(18) 0.0999(19) -0.0046(12) 0.0144(12) 0.0083(15)
C4 0.0424(12) 0.0885(17) 0.113(2) -0.0125(11) 0.0283(13) 0.0182(15)
C5 0.0426(10) 0.0679(13) 0.0708(14) -0.0047(9) 0.0192(10) 0.0139(11)
C6 0.0360(8) 0.0523(10) 0.0415(10) -0.0040(7) 0.0204(8) -0.0068(8)
C7 0.0364(9) 0.0567(11) 0.0503(11) -0.0061(8) 0.0237(8) -0.0091(9)
C8 0.0353(9) 0.0569(11) 0.0492(10) -0.0072(8) 0.0202(8) -0.0110(9)
C9 0.0378(9) 0.0505(10) 0.0428(10) -0.0049(7) 0.0193(8) -0.0063(8)
C10 0.0392(9) 0.0595(11) 0.0523(11) -0.0088(8) 0.0215(8) -0.0106(9)
C11 0.0454(11) 0.0862(15) 0.0863(16) -0.0222(11) 0.0322(11) -0.0329(13)
C12 0.0340(8) 0.0495(10) 0.0456(10) -0.0032(7) 0.0203(8) -0.0033(8)
C13 0.0399(9) 0.0462(10) 0.0405(9) 0.0079(7) 0.0185(8) 0.0015(8)
C14 0.0469(10) 0.0615(12) 0.0550(11) 0.0077(8) 0.0291(9) 0.0056(9)
C15 0.0612(12) 0.0892(16) 0.0531(12) 0.0215(12) 0.0355(10) 0.0059(11)
C16 0.0686(14) 0.0721(15) 0.0677(14) 0.0162(11) 0.0315(12) -0.0168(11)
C17 0.0792(15) 0.0483(12) 0.0862(16) 0.0031(10) 0.0447(13) -0.0126(11)
C18 0.0719(13) 0.0473(11) 0.0619(12) 0.0038(9) 0.0414(11) 0.0033(9)

loop_
_atom_type_symbol
_atom_type_description
_atom_type_scat_dispersion_real
_atom_type_scat_dispersion_imag
_atom_type_scat_source
C C 0.0033 0.0016 'International Tables Vol C Tables 4.2.6.8 and 6.1.1.4'
H H 0.0000 0.0000 'International Tables Vol C Tables 4.2.6.8 and 6.1.1.4'
N N 0.0061 0.0033 'International Tables Vol C Tables 4.2.6.8 and 6.1.1.4'
O O 0.0106 0.0060 'International Tables Vol C Tables 4.2.6.8 and 6.1.1.4'
Cl Cl 0.1484 0.1585 'International Tables Vol C Tables 4.2.6.8 and 6.1.1.4'

loop_
_geom_angle_atom_site_label_1
_geom_angle_atom_site_label_2
_geom_angle_atom_site_label_3
_geom_angle
_geom_angle_publ_flag
C7 N1 N2 119.64(14) ?
C7 N1 H1 120.2 ?
N2 N1 H1 120.2 ?
C8 N2 N1 116.63(15) ?
C12 N3 N4 110.04(15) yes
C12 N3 C13 130.44(14) ?
N4 N3 C13 119.12(13) ?
C10 N4 N3 106.04(14) yes
C6 C1 C2 121.35(18) ?
C6 C1 Cl1 119.76(15) ?
C2 C1 Cl1 118.89(17) ?
C3 C2 C1 119.4(2) ?
C3 C2 H2 120.3 ?
C1 C2 H2 120.3 ?
C2 C3 C4 120.4(2) ?
C2 C3 H3 119.8 ?
C4 C3 H3 119.8 ?
C3 C4 C5 120.0(2) ?
C3 C4 H4 120.0 ?
C5 C4 H4 120.0 ?
C4 C5 C6 121.1(2) ?
C4 C5 H5 119.5 ?
C6 C5 H5 119.5 ?
C5 C6 C1 117.69(17) ?
C5 C6 C7 118.86(17) ?
C1 C6 C7 123.44(16) ?
O1 C7 N1 121.45(16) ?
O1 C7 C6 121.48(16) ?
N1 C7 C6 117.07(15) ?
N2 C8 C9 119.98(16) ?
N2 C8 H8 120.0 ?
C9 C8 H8 120.0 ?
C12 C9 C10 103.98(15) yes
C12 C9 C8 126.22(15) ?
C10 C9 C8 129.64(16) ?
N4 C10 C9 111.29(15) yes
N4 C10 C11 119.67(17) ?
C9 C10 C11 129.03(17) ?
C10 C11 H11A 109.5 ?
C10 C11 H11B 109.5 ?
H11A C11 H11B 109.5 ?
C10 C11 H11C 109.5 ?
H11A C11 H11C 109.5 ?
H11B C11 H11C 109.5 ?
N3 C12 C9 108.65(14) yes
N3 C12 Cl2 123.07(14) ?
C9 C12 Cl2 128.21(13) ?
C18 C13 C14 120.00(17) ?
C18 C13 N3 121.07(16) ?
C14 C13 N3 118.93(17) ?
C15 C14 C13 119.09(19) ?
C15 C14 H14 120.5 ?
C13 C14 H14 120.5 ?
C16 C15 C14 120.59(19) ?
C16 C15 H15 119.7 ?
C14 C15 H15 119.7 ?
C17 C16 C15 120.1(2) ?
C17 C16 H16 120.0 ?
C15 C16 H16 120.0 ?
C16 C17 C18 120.3(2) ?
C16 C17 H17 119.9 ?
C18 C17 H17 119.9 ?
C13 C18 C17 119.92(19) ?
C13 C18 H18 120.0 ?
C17 C18 H18 120.0 ?

loop_
_geom_bond_atom_site_label_1
_geom_bond_atom_site_label_2
_geom_bond_distance
_geom_bond_publ_flag
Cl1 C1 1.726(2) ?
Cl2 C12 1.703(2) ?
O1 C7 1.230(2) yes
N1 C7 1.345(2) yes
N1 N2 1.375(2) ?
N1 H1 0.8600 ?
N2 C8 1.268(2) yes
N3 C12 1.358(2) yes
N3 N4 1.369(2) yes
N3 C13 1.423(2) ?
N4 C10 1.321(2) yes
C1 C6 1.380(3) ?
C1 C2 1.382(3) ?
C2 C3 1.363(3) ?
C2 H2 0.9300 ?
C3 C4 1.363(3) ?
C3 H3 0.9300 ?
C4 C5 1.375(3) ?
C4 H4 0.9300 ?
C5 C6 1.379(3) ?
C5 H5 0.9300 ?
C6 C7 1.496(3) ?
C8 C9 1.450(2) ?
C8 H8 0.9300 ?
C9 C12 1.370(3) yes
C9 C10 1.422(3) yes
C10 C11 1.497(3) ?
C11 H11A 0.9600 ?
C11 H11B 0.9600 ?
C11 H11C 0.9600 ?
C13 C18 1.375(3) ?
C13 C14 1.384(2) ?
C14 C15 1.380(3) ?
C14 H14 0.9300 ?
C15 C16 1.370(3) ?
C15 H15 0.9300 ?
C16 C17 1.360(3) ?
C16 H16 0.9300 ?
C17 C18 1.379(3) ?
C17 H17 0.9300 ?
C18 H18 0.9300 ?

loop_
_geom_hbond_atom_site_label_D
_geom_hbond_atom_site_label_H
_geom_hbond_atom_site_label_A
_geom_hbond_site_symmetry_A
_geom_hbond_distance_DH
_geom_hbond_distance_HA
_geom_hbond_distance_DA
_geom_hbond_angle_DHA
_geom_hbond_publ_flag
N1 H1 O1 5_586 0.86 2.03 2.874(3) 168.2 yes
C16 H16 Cl1 6_565 0.93 2.71 3.520(4) 145.7 yes
C18 H18 Cl2 . 0.93 2.83 3.237(3) 108.0 ?

loop_
_geom_torsion_atom_site_label_1
_geom_torsion_atom_site_label_2
_geom_torsion_atom_site_label_3
_geom_torsion_atom_site_label_4
_geom_torsion
_geom_torsion_publ_flag
C7 N1 N2 C8 173.96(17) yes
C12 N3 N4 C10 0.3(2) yes
C13 N3 N4 C10 173.78(15) ?
C6 C1 C2 C3 -0.8(3) ?
Cl1 C1 C2 C3 179.6(2) ?
C1 C2 C3 C4 1.8(4) ?
C2 C3 C4 C5 -0.6(4) ?
C3 C4 C5 C6 -1.7(4) ?
C4 C5 C6 C1 2.7(3) ?
C4 C5 C6 C7 -178.3(2) ?
C2 C1 C6 C5 -1.5(3) ?
Cl1 C1 C6 C5 178.14(15) ?
C2 C1 C6 C7 179.61(18) ?
Cl1 C1 C6 C7 -0.8(2) ?
N2 N1 C7 O1 172.09(17) yes
N2 N1 C7 C6 -7.3(3) yes
C5 C6 C7 O1 -67.5(3) ?
C1 C6 C7 O1 111.4(2) ?
C5 C6 C7 N1 111.9(2) ?
C1 C6 C7 N1 -69.2(2) ?
N1 N2 C8 C9 175.69(16) yes
N2 C8 C9 C12 179.28(18) yes
N2 C8 C9 C10 -6.1(3) ?
N3 N4 C10 C9 0.1(2) ?
N3 N4 C10 C11 -179.09(19) ?
C12 C9 C10 N4 -0.4(2) ?
C8 C9 C10 N4 -175.92(18) ?
C12 C9 C10 C11 178.7(2) ?
C8 C9 C10 C11 3.1(4) ?
N4 N3 C12 C9 -0.5(2) ?
C13 N3 C12 C9 -173.06(16) ?
N4 N3 C12 Cl2 176.61(13) ?
C13 N3 C12 Cl2 4.1(3) ?
C10 C9 C12 N3 0.5(2) ?
C8 C9 C12 N3 176.28(17) ?
C10 C9 C12 Cl2 -176.41(15) ?
C8 C9 C12 Cl2 -0.7(3) ?
C12 N3 C13 C18 -47.3(3) yes
N4 N3 C13 C18 140.74(18) ?
C12 N3 C13 C14 132.67(19) ?
N4 N3 C13 C14 -39.3(2) ?
C18 C13 C14 C15 1.3(3) ?
N3 C13 C14 C15 -178.65(16) ?
C13 C14 C15 C16 -0.3(3) ?
C14 C15 C16 C17 -0.9(3) ?
C15 C16 C17 C18 1.0(3) ?
C14 C13 C18 C17 -1.2(3) ?
N3 C13 C18 C17 178.76(18) ?
C16 C17 C18 C13 0.0(3) ?

loop_
_cod_related_entry_id
_cod_related_entry_database
_cod_related_entry_code
1 ChemSpider 5272576
